data_2210242
loop_
_publ_author_name
' Wang, He-Fang'
'Guo, Yong'
'Zhang, Hong'
'Zeng, Tao'
'Li, Hong-Bing'

_publ_section_title
;
 4-(4-Ethylcyclohexyl)phenol
;
_journal_coeditor_code HB2102
_journal_issue 9
_journal_name_full 'Acta Crystallographica Section E'
_journal_page_first o3721
_journal_page_last o3722
_journal_paper_doi 10.1107/S1600536806030200
_journal_volume 62
_journal_year 2006
_chemical_formula_iupac 'C14 H20 O'
_chemical_formula_moiety 'C14 H20 O'
_chemical_formula_sum 'C14 H20 O'
_chemical_formula_weight 204.30
_chemical_name_systematic
;
4-(4-ethylcyclohexyl)phenol
;
_space_group_IT_number 14
_symmetry_cell_setting monoclinic
_symmetry_space_group_name_Hall '-P 2ybc'
_symmetry_space_group_name_H-M 'P 1 21/c 1'
_atom_sites_solution_hydrogens geom
_atom_sites_solution_primary direct
_atom_sites_solution_secondary difmap
_cell_angle_alpha 90.00
_cell_angle_beta 92.727(6)
_cell_angle_gamma 90.00
_cell_formula_units_Z 4
_cell_length_a 16.121(5)
_cell_length_b 5.4451(17)
_cell_length_c 13.478(4)
_cell_measurement_reflns_used 1171
_cell_measurement_temperature 294(2)
_cell_measurement_theta_max 24.79
_cell_measurement_theta_min 2.53
_cell_volume 1181.8(6)
_computing_cell_refinement 'SAINT (Bruker, 1997)'
_computing_data_collection 'SMART (Bruker, 1997)'
_computing_data_reduction SAINT
_computing_molecular_graphics 'SHELXTL (Bruker, 1997)'
_computing_publication_material SHELXTL
_computing_structure_refinement 'SHELXL97 (Sheldrick, 1997)'
_computing_structure_solution 'SHELXS97 (Sheldrick, 1997)'
_diffrn_ambient_temperature 294(2)
_diffrn_measured_fraction_theta_full 1.000
_diffrn_measured_fraction_theta_max 1.000
_diffrn_measurement_device_type 'Bruker SMART CCD'
_diffrn_measurement_method \w
_diffrn_radiation_monochromator graphite
_diffrn_radiation_source 'fine-focus sealed tube'
_diffrn_radiation_type MoK\a
_diffrn_radiation_wavelength 0.71073
_diffrn_reflns_av_R_equivalents 0.0402
_diffrn_reflns_av_sigmaI/netI 0.0441
_diffrn_reflns_limit_h_max 19
_diffrn_reflns_limit_h_min -18
_diffrn_reflns_limit_k_max 6
_diffrn_reflns_limit_k_min -6
_diffrn_reflns_limit_l_max 10
_diffrn_reflns_limit_l_min -16
_diffrn_reflns_number 5722
_diffrn_reflns_theta_full 25.02
_diffrn_reflns_theta_max 25.02
_diffrn_reflns_theta_min 1.26
_diffrn_standards_decay_% 0
_diffrn_standards_interval_count 0
_diffrn_standards_interval_time 0
_diffrn_standards_number 0
_exptl_absorpt_coefficient_mu 0.070
_exptl_absorpt_correction_T_max 0.988
_exptl_absorpt_correction_T_min 0.978
_exptl_absorpt_correction_type multi-scan
_exptl_absorpt_process_details '(SADABS; Sheldrick, 1996)'
_exptl_crystal_colour colourless
_exptl_crystal_density_diffrn 1.148
_exptl_crystal_density_method 'not measured'
_exptl_crystal_description block
_exptl_crystal_F_000 448
_exptl_crystal_size_max 0.24
_exptl_crystal_size_mid 0.20
_exptl_crystal_size_min 0.18
_refine_diff_density_max 0.138
_refine_diff_density_min -0.145
_refine_ls_extinction_method none
_refine_ls_goodness_of_fit_ref 1.011
_refine_ls_hydrogen_treatment constr
_refine_ls_matrix_type full
_refine_ls_number_parameters 137
_refine_ls_number_reflns 2101
_refine_ls_number_restraints 0
_refine_ls_restrained_S_all 1.011
_refine_ls_R_factor_all 0.0953
_refine_ls_R_factor_gt 0.0438
_refine_ls_shift/su_max 0.000
_refine_ls_shift/su_mean 0.000
_refine_ls_structure_factor_coef Fsqd
_refine_ls_weighting_details 'calc w=1/[\s^2^(Fo^2^)+(0.0609P)^2^+0.0454P] where P=(Fo^2^+2Fc^2^)/3'
_refine_ls_weighting_scheme calc
_refine_ls_wR_factor_gt 0.1007
_refine_ls_wR_factor_ref 0.1271
_reflns_number_gt 1198
_reflns_number_total 2101
_reflns_threshold_expression I>2\s(I)
_cod_data_source_file hb2102.cif
_cod_data_source_block I
_cod_depositor_comments
;
The following automatic conversions were performed:
'_symmetry_cell_setting' value 'Monoclinic' changed to 'monoclinic'
according to '/home/saulius/struct/CIF-dictionaries/cif_core.dic'
dictionary named 'cif_core.dic' version 2.4.1 from 2010-06-29.

Automatic conversion script
Id: cif_fix_enum 1527 2010-12-29 10:47:43Z saulius 

The following automatic conversions were performed:

'_symmetry_cell_setting' value 'Monoclinic' changed to 'monoclinic'
according to /home/saulius/struct/CIF-dictionaries/cif_core.dic
dictionary named 'cif_core.dic' version 2.4.1 from 2010-06-29.

Automatic conversion script
Id: cif_fix_values 1715 2011-07-08 13:25:40Z adriana 
;
_cod_original_cell_volume 1181.7(6)
_cod_original_sg_symbol_H-M 'P 21/c'
_cod_database_code 2210242
_cod_database_fobs_code 2210242

loop_
_symmetry_equiv_pos_as_xyz
'x, y, z'
'-x, y+1/2, -z+1/2'
'-x, -y, -z'
'x, -y-1/2, z-1/2'

loop_
_atom_site_type_symbol
_atom_site_label
_atom_site_fract_x
_atom_site_fract_y
_atom_site_fract_z
_atom_site_U_iso_or_equiv
_atom_site_adp_type
_atom_site_calc_flag
_atom_site_refinement_flags
_atom_site_occupancy
O O1 0.01778(8) 0.2470(2) 0.03426(9) 0.0509(4) Uani d . 1
H H1A 0.0077 0.1034 0.0144 0.076 Uiso d PR 0.50
H H1B 0.0078 0.3907 0.0144 0.076 Uiso d PR 0.50
C C13 0.41441(13) 0.0380(4) 0.62128(15) 0.0532(6) Uani d . 1
H H13A 0.4696 0.0904 0.6050 0.064 Uiso calc R 1
H H13B 0.3919 0.1630 0.6637 0.064 Uiso calc R 1
C C1 0.11000(12) 0.4034(3) 0.27864(14) 0.0388(5) Uani d . 1
H H1 0.1062 0.5276 0.3256 0.047 Uiso calc R 1
C C2 0.06088(12) 0.4169(3) 0.19176(14) 0.0387(5) Uani d . 1
H H2 0.0244 0.5476 0.1811 0.046 Uiso calc R 1
C C3 0.06642(11) 0.2361(3) 0.12162(13) 0.0348(5) Uani d . 1
C C4 0.11976(12) 0.0414(3) 0.13846(13) 0.0399(5) Uani d . 1
H H4 0.1232 -0.0823 0.0913 0.048 Uiso calc R 1
C C5 0.16798(12) 0.0308(3) 0.22560(13) 0.0401(5) Uani d . 1
H H5 0.2039 -0.1013 0.2362 0.048 Uiso calc R 1
C C6 0.16452(12) 0.2111(3) 0.29784(13) 0.0346(5) Uani d . 1
C C7 0.21922(11) 0.2033(3) 0.39217(13) 0.0365(5) Uani d . 1
H H7 0.1989 0.3300 0.4366 0.044 Uiso calc R 1
C C8 0.21608(12) -0.0410(3) 0.44758(14) 0.0429(5) Uani d . 1
H H8A 0.1591 -0.0752 0.4633 0.052 Uiso calc R 1
H H8B 0.2343 -0.1713 0.4047 0.052 Uiso calc R 1
C C9 0.27024(12) -0.0400(4) 0.54285(14) 0.0439(5) Uani d . 1
H H9A 0.2683 -0.2012 0.5733 0.053 Uiso calc R 1
H H9B 0.2481 0.0774 0.5887 0.053 Uiso calc R 1
C C10 0.36019(12) 0.0255(3) 0.52531(13) 0.0408(5) Uani d . 1
H H10 0.3829 -0.1027 0.4833 0.049 Uiso calc R 1
C C11 0.36312(12) 0.2667(4) 0.46901(15) 0.0499(6) Uani d . 1
H H11A 0.4201 0.3008 0.4535 0.060 Uiso calc R 1
H H11B 0.3447 0.3980 0.5114 0.060 Uiso calc R 1
C C12 0.30941(12) 0.2656(4) 0.37330(15) 0.0474(6) Uani d . 1
H H12A 0.3311 0.1459 0.3279 0.057 Uiso calc R 1
H H12B 0.3118 0.4258 0.3422 0.057 Uiso calc R 1
C C14 0.42205(16) -0.1993(4) 0.67964(17) 0.0727(8) Uani d . 1
H H14A 0.3682 -0.2487 0.6997 0.109 Uiso calc R 1
H H14B 0.4582 -0.1746 0.7374 0.109 Uiso calc R 1
H H14C 0.4446 -0.3249 0.6388 0.109 Uiso calc R 1

loop_
_atom_site_aniso_label
_atom_site_aniso_U_11
_atom_site_aniso_U_22
_atom_site_aniso_U_33
_atom_site_aniso_U_12
_atom_site_aniso_U_13
_atom_site_aniso_U_23
O1 0.0574(10) 0.0493(9) 0.0442(9) 0.0008(7) -0.0157(7) 0.0017(7)
C13 0.0466(14) 0.0605(15) 0.0514(14) -0.0006(11) -0.0078(11) -0.0047(12)
C1 0.0470(12) 0.0304(11) 0.0389(12) -0.0002(9) 0.0018(10) -0.0035(9)
C2 0.0406(12) 0.0304(11) 0.0449(13) 0.0044(9) -0.0014(10) 0.0017(9)
C3 0.0381(12) 0.0336(11) 0.0324(11) -0.0044(9) -0.0025(9) 0.0028(9)
C4 0.0497(13) 0.0331(11) 0.0366(12) 0.0010(9) 0.0000(10) -0.0053(9)
C5 0.0472(12) 0.0342(11) 0.0385(12) 0.0080(9) -0.0028(10) 0.0001(9)
C6 0.0385(11) 0.0317(10) 0.0336(11) -0.0008(9) 0.0022(9) 0.0005(9)
C7 0.0411(12) 0.0353(11) 0.0330(11) 0.0004(9) -0.0002(9) -0.0015(9)
C8 0.0373(12) 0.0453(12) 0.0458(13) -0.0054(9) -0.0015(10) 0.0079(10)
C9 0.0421(13) 0.0488(13) 0.0406(12) 0.0000(10) -0.0001(10) 0.0070(10)
C10 0.0379(12) 0.0437(12) 0.0403(12) 0.0028(9) -0.0029(9) -0.0043(10)
C11 0.0445(13) 0.0539(14) 0.0507(14) -0.0127(10) -0.0042(11) 0.0021(10)
C12 0.0524(14) 0.0462(13) 0.0436(13) -0.0090(10) 0.0029(10) 0.0045(10)
C14 0.0759(18) 0.0739(17) 0.0656(17) 0.0079(14) -0.0251(14) 0.0073(14)

loop_
_atom_type_symbol
_atom_type_description
_atom_type_scat_dispersion_real
_atom_type_scat_dispersion_imag
_atom_type_scat_source
C C 0.0033 0.0016 'International Tables Vol C Tables 4.2.6.8 and 6.1.1.4'
H H 0.0000 0.0000 'International Tables Vol C Tables 4.2.6.8 and 6.1.1.4'
O O 0.0106 0.0060 'International Tables Vol C Tables 4.2.6.8 and 6.1.1.4'

loop_
_geom_angle_atom_site_label_1
_geom_angle_atom_site_label_2
_geom_angle_atom_site_label_3
_geom_angle
_geom_angle_publ_flag
C3 O1 H1A 108.9 n
C3 O1 H1B 113.8 n
H1A O1 H1B 137.3 n
C14 C13 C10 115.52(17) ?
C14 C13 H13A 108.4 ?
C10 C13 H13A 108.4 ?
C14 C13 H13B 108.4 ?
C10 C13 H13B 108.4 ?
H13A C13 H13B 107.5 ?
C6 C1 C2 122.08(18) ?
C6 C1 H1 119.0 ?
C2 C1 H1 119.0 ?
C3 C2 C1 119.46(18) ?
C3 C2 H2 120.3 ?
C1 C2 H2 120.3 ?
C2 C3 C4 119.99(17) ?
C2 C3 O1 120.17(17) ?
C4 C3 O1 119.83(16) n
C3 C4 C5 119.69(17) ?
C3 C4 H4 120.2 ?
C5 C4 H4 120.2 ?
C4 C5 C6 121.93(18) ?
C4 C5 H5 119.0 ?
C6 C5 H5 119.0 ?
C1 C6 C5 116.83(17) ?
C1 C6 C7 121.21(16) ?
C5 C6 C7 121.94(16) ?
C6 C7 C12 112.05(15) ?
C6 C7 C8 113.83(15) ?
C12 C7 C8 109.21(15) ?
C6 C7 H7 107.1 ?
C12 C7 H7 107.1 ?
C8 C7 H7 107.1 ?
C9 C8 C7 112.31(15) ?
C9 C8 H8A 109.1 ?
C7 C8 H8A 109.1 ?
C9 C8 H8B 109.1 ?
C7 C8 H8B 109.1 ?
H8A C8 H8B 107.9 ?
C8 C9 C10 112.53(16) ?
C8 C9 H9A 109.1 ?
C10 C9 H9A 109.1 ?
C8 C9 H9B 109.1 ?
C10 C9 H9B 109.1 ?
H9A C9 H9B 107.8 ?
C11 C10 C9 109.43(16) ?
C11 C10 C13 110.75(16) ?
C9 C10 C13 112.93(16) ?
C11 C10 H10 107.8 ?
C9 C10 H10 107.8 ?
C13 C10 H10 107.8 ?
C10 C11 C12 112.99(16) ?
C10 C11 H11A 109.0 ?
C12 C11 H11A 109.0 ?
C10 C11 H11B 109.0 ?
C12 C11 H11B 109.0 ?
H11A C11 H11B 107.8 ?
C11 C12 C7 111.62(16) ?
C11 C12 H12A 109.3 ?
C7 C12 H12A 109.3 ?
C11 C12 H12B 109.3 ?
C7 C12 H12B 109.3 ?
H12A C12 H12B 108.0 ?
C13 C14 H14A 109.5 ?
C13 C14 H14B 109.5 ?
H14A C14 H14B 109.5 ?
C13 C14 H14C 109.5 ?
H14A C14 H14C 109.5 ?
H14B C14 H14C 109.5 ?

loop_
_geom_bond_atom_site_label_1
_geom_bond_atom_site_label_2
_geom_bond_distance
_geom_bond_publ_flag
O1 C3 1.384(2) n
O1 H1A 0.8400 n
O1 H1B 0.8399 n
C13 C14 1.515(3) ?
C13 C10 1.528(2) ?
C13 H13A 0.9700 ?
C13 H13B 0.9700 ?
C1 C6 1.384(2) ?
C1 C2 1.384(2) ?
C1 H1 0.9300 ?
C2 C3 1.371(2) ?
C2 H2 0.9300 ?
C3 C4 1.377(2) ?
C4 C5 1.378(2) ?
C4 H4 0.9300 ?
C5 C6 1.386(2) ?
C5 H5 0.9300 ?
C6 C7 1.513(2) n
C7 C12 1.526(3) ?
C7 C8 1.527(2) ?
C7 H7 0.9800 ?
C8 C9 1.518(2) ?
C8 H8A 0.9700 ?
C8 H8B 0.9700 ?
C9 C10 1.523(3) ?
C9 H9A 0.9700 ?
C9 H9B 0.9700 ?
C10 C11 1.519(3) ?
C10 H10 0.9800 ?
C11 C12 1.519(2) ?
C11 H11A 0.9700 ?
C11 H11B 0.9700 ?
C12 H12A 0.9700 ?
C12 H12B 0.9700 ?
C14 H14A 0.9600 ?
C14 H14B 0.9600 ?
C14 H14C 0.9600 ?

loop_
_geom_hbond_atom_site_label_D
_geom_hbond_atom_site_label_H
_geom_hbond_atom_site_label_A
_geom_hbond_site_symmetry_A
_geom_hbond_distance_DH
_geom_hbond_distance_HA
_geom_hbond_distance_DA
_geom_hbond_angle_DHA
O1 H1A O1 3 0.84 2.05 2.893(3) 180
O1 H1B O1 3_565 0.84 2.11 2.953(3) 179

loop_
_geom_torsion_atom_site_label_1
_geom_torsion_atom_site_label_2
_geom_torsion_atom_site_label_3
_geom_torsion_atom_site_label_4
_geom_torsion
_geom_torsion_publ_flag
C6 C1 C2 C3 -0.6(3) ?
C1 C2 C3 C4 0.8(3) ?
C1 C2 C3 O1 -179.92(17) ?
C2 C3 C4 C5 -0.6(3) ?
O1 C3 C4 C5 -179.86(17) n
C3 C4 C5 C6 0.1(3) ?
C2 C1 C6 C5 0.1(3) ?
C2 C1 C6 C7 178.44(18) ?
C4 C5 C6 C1 0.2(3) ?
C4 C5 C6 C7 -178.20(18) ?
C1 C6 C7 C12 -105.2(2) ?
C5 C6 C7 C12 73.1(2) ?
C1 C6 C7 C8 130.26(19) n
C5 C6 C7 C8 -51.4(2) ?
C6 C7 C8 C9 -178.77(17) ?
C12 C7 C8 C9 55.2(2) ?
C7 C8 C9 C10 -55.9(2) ?
C8 C9 C10 C11 53.6(2) ?
C8 C9 C10 C13 177.47(16) ?
C14 C13 C10 C11 -175.1(2) ?
C14 C13 C10 C9 61.7(2) n
C9 C10 C11 C12 -54.2(2) ?
C13 C10 C11 C12 -179.35(17) ?
C10 C11 C12 C7 56.5(2) ?
C6 C7 C12 C11 177.81(16) ?
C8 C7 C12 C11 -55.1(2) ?
